data_7110500
loop_
_publ_author_name
'Kuster, George J.'
'Kalmoua, Faysal'
'Scheeren, Hans W.'
'de Gelder, Rene'

_publ_contact_author
;
        Dr. R. de Gelder
        Crystallography Department
        University of Nijmegen
        Toernooiveld 1
        6525 ED  Nijmegen
        The Netherlands
;
_publ_section_title
;
 A simple entry towards novel bi- and tricyclic N-oxy-\b-lactams by high
 pressure promoted tandem [4 + 2]/[3 + 2] cycloadditions of enol ethers
 and \b-nitrostyrene
;
_journal_issue 9
_journal_name_full 'Chemical Communications'
_journal_page_first 855
_journal_paper_doi 10.1039/a901505a
_journal_year 1999
_chemical_formula_sum 'C29 H31 N O4'
_chemical_formula_weight 457.55
_chemical_name_systematic
; 
(2S,4S,4aS,5S)-2-[(4-methoxybenzyl)oxy]-4,5-diphenylperhydroazeto-
[1,2-b][1,2]oxazin-6-one
;
_space_group_IT_number 14
_symmetry_cell_setting monoclinic
_symmetry_space_group_name_Hall '-P 2yab'
_symmetry_space_group_name_H-M 'P 1 21/a 1'
_atom_sites_solution_hydrogens geom
_atom_sites_solution_primary direct
_atom_sites_solution_secondary difmap
_audit_creation_date 1999-03-03
_audit_creation_method 'SHELXL, adapted and expanded'
_cell_angle_alpha 90.00
_cell_angle_beta 116.2092(16)
_cell_angle_gamma 90.00
_cell_formula_units_Z 4
_cell_length_a 18.7886(4)
_cell_length_b 7.41628(19)
_cell_length_c 19.3640(3)
_cell_measurement_reflns_used 25
_cell_measurement_temperature 208(2)
_cell_measurement_theta_max 46.680
_cell_measurement_theta_min 40.326
_cell_volume 2420.80(9)
_computing_data_collection
;
CAD4 EXPRESS (Enraf-Nonius, 1994)
;
_computing_data_reduction
;
local programs (Smits et al., 1988),
profile analysis (Lehman & Larsen, 1974, Grant & Gabe, 1978),
EMPABS (North et al., 1968).
;
_computing_molecular_graphics
;
PLUTON (Spek, 1993),
PLATON (Spek, 1990, 1995)
;
_computing_publication_material
;
;
_computing_structure_refinement 'SHELXL-97 (Sheldrick, 1997)'
_computing_structure_solution
;
CRUNCH (de Gelder et al., 1993),
;
_diffrn_ambient_temperature 208(2)
_diffrn_measurement_method \w/2\q-scan
_diffrn_radiation_monochromator graphite
_diffrn_radiation_source 'fine-focus sealed tube'
_diffrn_radiation_type CuK\a
_diffrn_radiation_wavelength 1.54184
_diffrn_reflns_av_R_equivalents 0.0257
_diffrn_reflns_av_sigmaI/netI 0.0134
_diffrn_reflns_limit_h_max 22
_diffrn_reflns_limit_h_min 0
_diffrn_reflns_limit_k_max 9
_diffrn_reflns_limit_k_min 0
_diffrn_reflns_limit_l_max 21
_diffrn_reflns_limit_l_min -23
_diffrn_reflns_number 4736
_diffrn_reflns_theta_full 69.96
_diffrn_reflns_theta_max 69.96
_diffrn_reflns_theta_min 4.71
_diffrn_standards_decay_% 2.894
_diffrn_standards_interval_time 7200
_diffrn_standards_number 3
_exptl_absorpt_coefficient_mu 0.664
_exptl_absorpt_correction_T_max 1.215
_exptl_absorpt_correction_T_min 0.917
_exptl_absorpt_correction_type experimental
_exptl_crystal_colour 'transparent colourless, weathered'
_exptl_crystal_density_diffrn 1.255
_exptl_crystal_density_method 'not measured'
_exptl_crystal_description 'rather regular platelet'
_exptl_crystal_F_000 976
_exptl_crystal_size_max 0.70
_exptl_crystal_size_mid 0.36
_exptl_crystal_size_min 0.07
_refine_diff_density_max 0.489
_refine_diff_density_min -0.326
_refine_diff_density_rms 0.042
_refine_ls_extinction_method none
_refine_ls_goodness_of_fit_all 1.055
_refine_ls_goodness_of_fit_ref 1.055
_refine_ls_hydrogen_treatment mixed
_refine_ls_matrix_type full
_refine_ls_number_parameters 308
_refine_ls_number_reflns 4583
_refine_ls_number_restraints 0
_refine_ls_restrained_S_all 1.055
_refine_ls_R_factor_all 0.0532
_refine_ls_R_factor_gt 0.0473
_refine_ls_R_factor_obs 0.0473
_refine_ls_shift/esd_max 0.000
_refine_ls_shift/esd_mean 0.000
_refine_ls_shift/su_max 0.000
_refine_ls_shift/su_mean 0.000
_refine_ls_structure_factor_coef Fsqd
_refine_ls_weighting_details
;
w=1/[\s^2^(Fo^2^)+(0.0712P)^2^+0.9500P] where P=(Fo^2^+2Fc^2^)/3
;
_refine_ls_weighting_scheme calc
_refine_ls_wR_factor_all 0.1367
_refine_ls_wR_factor_gt 0.1313
_refine_ls_wR_factor_obs 0.1313
_refine_ls_wR_factor_ref 0.1367
_reflns_number_gt 4009
_reflns_number_observed 4009
_reflns_number_total 4583
_reflns_observed_criterion >2sigma(I)
_reflns_threshold_expression >2sigma(I)
_cod_data_source_file 901505asup1.cif
_cod_data_source_block ISOKUS
_cod_depositor_comments
;
The following automatic conversions were performed:
'_publ_contact_autor' tag replaced with '_publ_contact_author'.

Automatic conversion script
Id: cif_correct_tags 1440 2010-10-19 06:21:57Z saulius 

The following automatic conversions were performed:

'_geom_bond_publ_flag' value 'Y' changed to 'y' according to
/home/saulius/struct/CIF-dictionaries/cif_core.dic dictionary named
'cif_core.dic' version 2.4.2 from 2011-04-26 (39
times).

'_geom_angle_publ_flag' value 'Y' changed to 'y' according
to /home/saulius/struct/CIF-dictionaries/cif_core.dic dictionary
named 'cif_core.dic' version 2.4.2 from 2011-04-26 (52 times).

Automatic conversion script
Id: cif_fix_values 1891 2012-01-12 08:04:46Z andrius 
;
_cod_original_cell_volume 2420.80(8)
_cod_original_sg_symbol_H-M 'P 21/A'
_cod_database_code 7110500

loop_
_symmetry_equiv_pos_as_xyz
'x, y, z'
'-x+1/2, y+1/2, -z'
'-x, -y, -z'
'x-1/2, -y-1/2, z'

loop_
_atom_site_label
_atom_site_type_symbol
_atom_site_fract_x
_atom_site_fract_y
_atom_site_fract_z
_atom_site_U_iso_or_equiv
_atom_site_adp_type
_atom_site_occupancy
_atom_site_calc_flag
_atom_site_refinement_flags
O1 O 0.61887(7) -0.06383(16) 0.05891(6) 0.0389(3) Uani 1 d .
O2 O 0.66218(7) 0.16238(17) 0.14542(6) 0.0428(3) Uani 1 d .
O3 O 0.66679(10) 0.0136(2) 0.46625(8) 0.0648(4) Uani 1 d .
O8 O 0.68956(8) -0.32115(19) -0.02360(7) 0.0536(3) Uani 1 d .
N7 N 0.59862(8) -0.10973(18) -0.01719(7) 0.0362(3) Uani 1 d .
C2 C 0.65474(9) 0.1175(2) 0.07335(9) 0.0352(3) Uani 1 d .
H2 H 0.7073 0.1147 0.0731 0.042 Uiso 1 calc R
C3 C 0.60003(9) 0.2497(2) 0.01397(9) 0.0352(3) Uani 1 d .
H3A H 0.6222 0.3715 0.0268 0.042 Uiso 1 calc R
H3B H 0.5482 0.2497 0.0147 0.042 Uiso 1 calc R
C4 C 0.58952(8) 0.1986(2) -0.06715(8) 0.0309(3) Uani 1 d .
H4 H 0.6429 0.1942 -0.0655 0.037 Uiso 1 calc R
C4A C 0.55526(9) 0.0071(2) -0.08373(8) 0.0321(3) Uani 1 d .
H4A H 0.4972 0.0044 -0.1010 0.039 Uiso 1 calc R
C5 C 0.58321(9) -0.1298(2) -0.12866(9) 0.0341(3) Uani 1 d .
H5 H 0.5398 -0.2139 -0.1594 0.041 Uiso 1 calc R
C6 C 0.63662(9) -0.2116(2) -0.04907(9) 0.0371(3) Uani 1 d .
C9 C 0.73110(10) 0.0862(3) 0.20805(9) 0.0446(4) Uani 1 d .
H9A H 0.7773 0.1636 0.2200 0.053 Uiso 1 calc R
H9B H 0.7424 -0.0332 0.1936 0.053 Uiso 1 calc R
C10 C 0.71487(10) 0.0713(2) 0.27694(9) 0.0399(4) Uani 1 d .
C11 C 0.75684(11) 0.1715(2) 0.34262(10) 0.0461(4) Uani 1 d .
H11 H 0.7961 0.2516 0.3438 0.055 Uiso 1 calc R
C12 C 0.74253(12) 0.1570(3) 0.40720(10) 0.0493(4) Uani 1 d .
H12 H 0.7720 0.2264 0.4513 0.059 Uiso 1 calc R
C13 C 0.68480(11) 0.0402(2) 0.40581(10) 0.0464(4) Uani 1 d .
C14 C 0.64159(11) -0.0608(3) 0.34007(11) 0.0496(4) Uani 1 d .
H14 H 0.6019 -0.1401 0.3387 0.060 Uiso 1 calc R
C15 C 0.65665(11) -0.0451(2) 0.27697(10) 0.0464(4) Uani 1 d .
H15 H 0.6270 -0.1145 0.2329 0.056 Uiso 1 calc R
C16 C 0.7103(2) 0.1164(4) 0.53433(13) 0.0831(8) Uani 1 d .
H16A H 0.6925 0.0858 0.5728 0.125 Uiso 1 calc R
H16B H 0.7017 0.2439 0.5224 0.125 Uiso 1 calc R
H16C H 0.7664 0.0894 0.5540 0.125 Uiso 1 calc R
C20 C 0.62303(9) -0.0601(2) -0.17560(9) 0.0338(3) Uani 1 d .
C21 C 0.70120(9) 0.0001(2) -0.14104(9) 0.0376(4) Uani 1 d .
H21 H 0.7315 -0.0126 -0.0876 0.045 Uiso 1 calc R
C22 C 0.73473(11) 0.0785(2) -0.18459(11) 0.0459(4) Uani 1 d .
H22 H 0.7874 0.1202 -0.1604 0.055 Uiso 1 calc R
C23 C 0.69141(13) 0.0958(3) -0.26328(11) 0.0526(5) Uani 1 d .
H23 H 0.7141 0.1509 -0.2926 0.063 Uiso 1 calc R
C24 C 0.61442(13) 0.0315(3) -0.29873(11) 0.0524(5) Uani 1 d .
H24 H 0.5851 0.0406 -0.3524 0.063 Uiso 1 calc R
C25 C 0.58022(10) -0.0466(2) -0.25521(9) 0.0421(4) Uani 1 d .
H25 H 0.5280 -0.0904 -0.2797 0.050 Uiso 1 calc R
C30 C 0.53975(9) 0.3276(2) -0.13054(8) 0.0319(3) Uani 1 d .
C31 C 0.56294(10) 0.3730(2) -0.18746(10) 0.0408(4) Uani 1 d .
H31 H 0.6118 0.3309 -0.1835 0.049 Uiso 1 calc R
C32 C 0.51542(12) 0.4788(2) -0.24976(10) 0.0485(4) Uani 1 d .
H32 H 0.5318 0.5060 -0.2880 0.058 Uiso 1 calc R
C33 C 0.44410(11) 0.5447(2) -0.25599(10) 0.0472(4) Uani 1 d .
H33 H 0.4115 0.6153 -0.2986 0.057 Uiso 1 calc R
C34 C 0.42120(10) 0.5058(2) -0.19906(11) 0.0453(4) Uani 1 d .
H34 H 0.3734 0.5528 -0.2023 0.054 Uiso 1 calc R
C35 C 0.46828(9) 0.3979(2) -0.13705(10) 0.0389(4) Uani 1 d .
H35 H 0.4517 0.3718 -0.0989 0.047 Uiso 1 calc R
C41 C 0.9553(5) 0.0352(17) 0.5339(4) 0.257(6) Uani 1 d .
H41A H 0.9006 0.0146 0.4953 0.308 Uiso 1 calc R
H41B H 0.9523 0.0682 0.5816 0.308 Uiso 1 calc R
C42 C 0.9828(5) 0.1992(14) 0.5087(6) 0.250(5) Uani 1 d .
H42A H 0.9409 0.2906 0.4910 0.300 Uiso 1 calc R
H42B H 1.0294 0.2493 0.5521 0.300 Uiso 1 calc R
C43 C 0.9982(4) -0.1563(12) 0.5495(4) 0.193(3) Uani 1 d .
H43A H 1.0464 -0.1529 0.5984 0.231 Uiso 1 calc R
H43B H 0.9629 -0.2487 0.5535 0.231 Uiso 1 calc R

loop_
_atom_site_aniso_label
_atom_site_aniso_U_11
_atom_site_aniso_U_22
_atom_site_aniso_U_33
_atom_site_aniso_U_23
_atom_site_aniso_U_13
_atom_site_aniso_U_12
O1 0.0467(6) 0.0410(6) 0.0340(5) 0.0013(5) 0.0222(5) -0.0037(5)
O2 0.0486(6) 0.0491(7) 0.0304(6) 0.0002(5) 0.0173(5) 0.0109(5)
O3 0.0909(11) 0.0620(9) 0.0529(8) 0.0052(7) 0.0420(8) -0.0055(8)
O8 0.0563(7) 0.0543(8) 0.0518(7) 0.0140(6) 0.0253(6) 0.0212(6)
N7 0.0411(7) 0.0351(7) 0.0331(6) 0.0007(5) 0.0170(6) 0.0002(6)
C2 0.0374(8) 0.0390(8) 0.0326(7) -0.0015(6) 0.0186(6) -0.0006(7)
C3 0.0364(8) 0.0371(8) 0.0352(8) -0.0018(6) 0.0188(6) 0.0010(7)
C4 0.0283(7) 0.0341(8) 0.0335(7) -0.0008(6) 0.0166(6) 0.0002(6)
C4A 0.0288(7) 0.0353(8) 0.0333(7) 0.0013(6) 0.0146(6) 0.0001(6)
C5 0.0326(7) 0.0319(8) 0.0358(8) -0.0033(6) 0.0133(6) -0.0020(6)
C6 0.0378(8) 0.0341(8) 0.0403(8) 0.0016(7) 0.0182(7) -0.0005(7)
C9 0.0448(9) 0.0476(10) 0.0365(8) 0.0022(7) 0.0135(7) 0.0065(8)
C10 0.0446(9) 0.0352(8) 0.0335(8) 0.0020(6) 0.0114(7) 0.0023(7)
C11 0.0523(10) 0.0420(9) 0.0391(9) -0.0003(7) 0.0157(8) -0.0098(8)
C12 0.0623(11) 0.0445(10) 0.0332(8) -0.0033(7) 0.0138(8) -0.0079(9)
C13 0.0598(11) 0.0408(9) 0.0394(9) 0.0077(7) 0.0226(8) 0.0035(8)
C14 0.0492(10) 0.0453(10) 0.0504(10) 0.0042(8) 0.0183(8) -0.0088(8)
C15 0.0495(10) 0.0415(9) 0.0371(8) -0.0031(7) 0.0090(7) -0.0067(8)
C16 0.141(2) 0.0700(15) 0.0552(13) -0.0066(11) 0.0590(15) -0.0089(16)
C20 0.0364(8) 0.0308(7) 0.0354(8) -0.0037(6) 0.0169(6) 0.0027(6)
C21 0.0358(8) 0.0392(8) 0.0397(8) -0.0054(7) 0.0184(7) 0.0031(7)
C22 0.0437(9) 0.0444(10) 0.0596(11) -0.0084(8) 0.0318(8) -0.0014(7)
C23 0.0711(12) 0.0474(10) 0.0580(11) -0.0038(9) 0.0454(10) -0.0035(9)
C24 0.0718(13) 0.0500(11) 0.0381(9) 0.0000(8) 0.0266(9) 0.0029(9)
C25 0.0434(9) 0.0411(9) 0.0384(8) -0.0041(7) 0.0150(7) 0.0003(7)
C30 0.0334(7) 0.0291(7) 0.0341(7) -0.0034(6) 0.0159(6) -0.0017(6)
C31 0.0508(9) 0.0368(8) 0.0433(9) 0.0025(7) 0.0286(8) 0.0066(7)
C32 0.0707(12) 0.0381(9) 0.0417(9) 0.0042(7) 0.0295(9) 0.0059(8)
C33 0.0530(10) 0.0335(8) 0.0416(9) 0.0027(7) 0.0086(8) 0.0006(8)
C34 0.0340(8) 0.0360(9) 0.0597(11) 0.0037(8) 0.0150(8) 0.0017(7)
C35 0.0338(8) 0.0378(8) 0.0477(9) 0.0018(7) 0.0205(7) 0.0005(7)
C41 0.174(6) 0.482(16) 0.132(4) 0.108(7) 0.083(4) 0.161(9)
C42 0.200(7) 0.281(11) 0.220(9) -0.165(9) 0.049(7) -0.046(7)
C43 0.140(4) 0.243(8) 0.178(6) 0.048(6) 0.054(4) 0.044(5)

loop_
_atom_type_symbol
_atom_type_description
_atom_type_scat_dispersion_real
_atom_type_scat_dispersion_imag
_atom_type_scat_source
C C 0.0181 0.0091 'International Tables Vol C Tables 4.2.6.8 and 6.1.1.4'
H H 0.0000 0.0000 'International Tables Vol C Tables 4.2.6.8 and 6.1.1.4'
N N 0.0311 0.0180 'International Tables Vol C Tables 4.2.6.8 and 6.1.1.4'
O O 0.0492 0.0322 'International Tables Vol C Tables 4.2.6.8 and 6.1.1.4'

loop_
_geom_angle_atom_site_label_1
_geom_angle_atom_site_label_2
_geom_angle_atom_site_label_3
_geom_angle
_geom_angle_site_symmetry_1
_geom_angle_publ_flag
N7 O1 C2 108.19(11) . y
C2 O2 C9 114.09(12) . y
C13 O3 C16 117.10(17) . y
C6 N7 O1 131.56(13) . y
C6 N7 C4A 97.40(12) . y
O1 N7 C4A 124.91(12) . y
O2 C2 O1 104.20(12) . y
O2 C2 C3 110.06(13) . y
O1 C2 C3 110.25(12) . y
C2 C3 C4 110.65(12) . y
C30 C4 C4A 111.38(12) . y
C30 C4 C3 115.27(12) . y
C4A C4 C3 107.10(12) . y
N7 C4A C4 110.15(12) . y
N7 C4A C5 85.00(11) . y
C4 C4A C5 120.16(12) . y
C20 C5 C6 117.49(13) . y
C20 C5 C4A 119.39(13) . y
C6 C5 C4A 85.99(11) . y
O8 C6 N7 133.70(16) . y
O8 C6 C5 136.60(15) . y
N7 C6 C5 89.69(12) . y
O2 C9 C10 108.51(14) . y
C11 C10 C15 117.52(16) . y
C11 C10 C9 121.51(16) . y
C15 C10 C9 120.97(15) . y
C10 C11 C12 121.81(17) . y
C13 C12 C11 119.48(16) . y
O3 C13 C12 124.28(17) . y
O3 C13 C14 116.17(17) . y
C12 C13 C14 119.54(16) . y
C15 C14 C13 120.17(17) . y
C14 C15 C10 121.47(16) . y
C21 C20 C25 118.72(15) . y
C21 C20 C5 121.44(14) . y
C25 C20 C5 119.77(14) . y
C22 C21 C20 120.63(16) . y
C23 C22 C21 120.43(17) . y
C22 C23 C24 119.56(17) . y
C23 C24 C25 120.28(17) . y
C24 C25 C20 120.33(16) . y
C35 C30 C31 117.62(15) . y
C35 C30 C4 122.44(13) . y
C31 C30 C4 119.86(13) . y
C32 C31 C30 121.29(16) . y
C33 C32 C31 120.28(17) . y
C34 C33 C32 119.32(16) . y
C33 C34 C35 120.48(16) . y
C34 C35 C30 120.97(15) . y
C42 C41 C43 124.8(6) . y
C43 C42 C41 109.7(7) 3_756 y
C42 C43 C41 110.3(7) 3_756 y

loop_
_geom_bond_atom_site_label_1
_geom_bond_atom_site_label_2
_geom_bond_distance
_geom_bond_site_symmetry_2
_geom_bond_publ_flag
O1 N7 1.3917(16) . y
O1 C2 1.4745(19) . y
O2 C2 1.3805(18) . y
O2 C9 1.4421(19) . y
O3 C13 1.369(2) . y
O3 C16 1.427(3) . y
O8 C6 1.208(2) . y
N7 C6 1.361(2) . y
N7 C4A 1.4653(19) . y
C2 C3 1.515(2) . y
C3 C4 1.542(2) . y
C4 C30 1.511(2) . y
C4 C4A 1.533(2) . y
C4A C5 1.571(2) . y
C5 C20 1.501(2) . y
C5 C6 1.544(2) . y
C9 C10 1.498(2) . y
C10 C11 1.380(2) . y
C10 C15 1.394(2) . y
C11 C12 1.394(3) . y
C12 C13 1.379(3) . y
C13 C14 1.388(3) . y
C14 C15 1.376(3) . y
C20 C21 1.391(2) . y
C20 C25 1.392(2) . y
C21 C22 1.384(2) . y
C22 C23 1.380(3) . y
C23 C24 1.383(3) . y
C24 C25 1.392(3) . y
C30 C35 1.393(2) . y
C30 C31 1.394(2) . y
C31 C32 1.385(2) . y
C32 C33 1.380(3) . y
C33 C34 1.379(3) . y
C34 C35 1.388(2) . y
C41 C42 1.486(11) . y
C41 C43 1.595(11) . y
C42 C43 1.362(9) 3_756 y
C43 C42 1.362(9) 3_756 y
